data_4517052
loop_
_publ_author_name
'Di Salvo, Florencia'
'Teixidor, Francesc'
'Vi\~nas, Clara'
'Planas, Jos\'e Giner'
'Light, Mark E.'
'Hursthouse, Michael B.'
'Aliaga-Alcalde, N\'uria'

_publ_section_title
;
 Metallosupramolecular Chemistry of Novel Chiral closo-o-Carboranylalcohol
 Pyridine and Quinoline Ligands: Syntheses, Characterization, and
 Properties of Cobalt Complexes
;
_journal_issue 11
_journal_name_full 'Crystal Growth &amp; Design'
_journal_page_first 5720
_journal_paper_doi 10.1021/cg301249a
_journal_volume 12
_journal_year 2012
_chemical_compound_source 'Jose Giner Planas'
_chemical_formula_sum 'C16 H34 B20 Cl2 Co N2 O2'
_chemical_formula_weight 632.48
_space_group_IT_number 15
_space_group_name_Hall '-C 2yc'
_space_group_name_H-M_alt 'C 1 2/c 1'
_symmetry_cell_setting monoclinic
_symmetry_space_group_name_H-M 'C 1 2/c 1'
_atom_sites_solution_hydrogens geom
_atom_sites_solution_primary direct
_atom_sites_solution_secondary difmap
_audit_creation_method SHELXL-97
_cell_angle_alpha 90.00
_cell_angle_beta 112.7260(14)
_cell_angle_gamma 90.00
_cell_formula_units_Z 4
_cell_length_a 21.4535(6)
_cell_length_b 12.1851(3)
_cell_length_c 12.9133(4)
_cell_measurement_reflns_used 15004
_cell_measurement_temperature 120(2)
_cell_measurement_theta_max 27.48
_cell_measurement_theta_min 2.91
_cell_volume 3113.63(15)
_computing_cell_refinement 'DENZO (Otwinowski & Minor, 1997) & COLLECT (Hooft, R.W.W., 1998)'
_computing_data_collection 'COLLECT (Hooft, R.W.W., 1998)'
_computing_data_reduction 'DENZO (Otwinowski & Minor, 1997) & COLLECT (Hooft, R.W.W., 1998)'
_computing_molecular_graphics
;
Images generated using CrystalMaker: a crystal and molecular 
structures program for Mac and Windows. CrystalMaker Software Ltd, 
Oxford, England (www.crystalmaker.com)
;
_computing_publication_material 'WINGX (Farrugia, 1998)'
_computing_structure_refinement 'SHELXL-97 (Sheldrick, 2008)'
_computing_structure_solution 'SHELXS-97 (Sheldrick, 1997)'
_diffrn_ambient_temperature 120(2)
_diffrn_detector_area_resol_mean 9.091
_diffrn_measured_fraction_theta_full 0.997
_diffrn_measured_fraction_theta_max 0.997
_diffrn_measurement_device_type 'Bruker-Nonius CCD camera on \k-goniostat'
_diffrn_measurement_method '\f & \w scans to fill the asymmetric unit'
_diffrn_radiation_monochromator '10cm confocal mirrors'
_diffrn_radiation_source 'Bruker Nonius FR591 Rotating Anode'
_diffrn_radiation_type MoK\a
_diffrn_radiation_wavelength 0.71069
_diffrn_reflns_av_R_equivalents 0.0632
_diffrn_reflns_av_sigmaI/netI 0.0535
_diffrn_reflns_limit_h_max 27
_diffrn_reflns_limit_h_min -27
_diffrn_reflns_limit_k_max 15
_diffrn_reflns_limit_k_min -15
_diffrn_reflns_limit_l_max 15
_diffrn_reflns_limit_l_min -16
_diffrn_reflns_number 18875
_diffrn_reflns_theta_full 27.48
_diffrn_reflns_theta_max 27.48
_diffrn_reflns_theta_min 3.24
_diffrn_standards_number 0
_exptl_absorpt_coefficient_mu 0.746
_exptl_absorpt_correction_T_max 0.9780
_exptl_absorpt_correction_T_min 0.8651
_exptl_absorpt_correction_type multi-scan
_exptl_absorpt_process_details
;
SADABS V2.10 (Sheldrick, G.M., 2003)
;
_exptl_crystal_colour 'Dark Blue'
_exptl_crystal_density_diffrn 1.349
_exptl_crystal_density_method 'not measured'
_exptl_crystal_description Fragment
_exptl_crystal_F_000 1284
_exptl_crystal_size_max 0.2
_exptl_crystal_size_mid 0.09
_exptl_crystal_size_min 0.03
_refine_diff_density_max 2.710
_refine_diff_density_min -0.569
_refine_diff_density_rms 0.113
_refine_ls_extinction_method none
_refine_ls_goodness_of_fit_ref 1.080
_refine_ls_hydrogen_treatment constr
_refine_ls_matrix_type full
_refine_ls_number_parameters 196
_refine_ls_number_reflns 3550
_refine_ls_number_restraints 72
_refine_ls_restrained_S_all 1.076
_refine_ls_R_factor_all 0.1166
_refine_ls_R_factor_gt 0.0878
_refine_ls_shift/su_max 0.000
_refine_ls_shift/su_mean 0.000
_refine_ls_structure_factor_coef Fsqd
_refine_ls_weighting_details 'calc w=1/[\s^2^(Fo^2^)+(0.0766P)^2^+32.6852P] where P=(Fo^2^+2Fc^2^)/3'
_refine_ls_weighting_scheme calc
_refine_ls_wR_factor_gt 0.2010
_refine_ls_wR_factor_ref 0.2217
_reflns_number_gt 2730
_reflns_number_total 3550
_reflns_threshold_expression >2\s(I)
_cod_data_source_file cg301249a_si_002.cif
_cod_data_source_block 3b
_cod_depositor_comments
;
The following automatic conversions were performed:

data item '_symmetry_cell_setting' value 'Monoclinic' was changed to
'monoclinic' in accordance with the
/home/saulius/struct/COD-crude-data/automatic-downloads/DataCite-retrospective/ACS/depositions/lib/dictionaries/cif_core.dic
dictionary named 'cif_core.dic' version 2.4.2 last updated on
2011-04-26.

Automatic conversion script
Id: cif_fix_values 6909 2019-04-08 15:41:33Z antanas 

The following automatic conversions were performed:

data name '_iucr_refine_instruction_details' was replaced with
'_iucr_refine_instructions_details' as specified in the replacement
file 'data/replacement-values/replacement_tags.lst'.

Automatic conversion script
Id: cif_correct_tags 9268 2022-04-12 08:56:07Z antanas 
;
_cod_original_cell_volume 3113.62(15)
_cod_original_sg_symbol_H-M C2/c
_cod_database_code 4517052

loop_
_symmetry_equiv_pos_as_xyz
'x, y, z'
'-x, y, -z+1/2'
'x+1/2, y+1/2, z'
'-x+1/2, y+1/2, -z+1/2'
'-x, -y, -z'
'x, -y, z-1/2'
'-x+1/2, -y+1/2, -z'
'x+1/2, -y+1/2, z-1/2'

loop_
_atom_site_label
_atom_site_type_symbol
_atom_site_fract_x
_atom_site_fract_y
_atom_site_fract_z
_atom_site_U_iso_or_equiv
_atom_site_adp_type
_atom_site_occupancy
_atom_site_symmetry_multiplicity
_atom_site_calc_flag
_atom_site_refinement_flags
Co1 Co 0.5000 -0.04739(8) 0.2500 0.0276(3) Uani 1 2 d S
Cl1 Cl 0.39895(7) -0.12908(12) 0.19340(11) 0.0402(4) Uani 1 1 d .
O1 O 0.6146(4) 0.3067(4) -0.0186(4) 0.0820(19) Uani 1 1 d U
H1 H 0.6083 0.2627 -0.0718 0.123 Uiso 1 1 calc R
N1 N 0.49541(19) 0.0594(3) 0.1258(3) 0.0264(8) Uani 1 1 d .
C1 C 0.6410(2) 0.3334(4) 0.1721(4) 0.0263(9) Uani 1 1 d .
C2 C 0.6805(4) 0.4432(5) 0.1573(5) 0.0539(18) Uani 1 1 d U
H2 H 0.6883 0.4575 0.0775 0.065 Uiso 1 1 calc R
C3 C 0.6179(3) 0.2507(4) 0.0731(4) 0.0361(12) Uani 1 1 d .
H3 H 0.6532 0.1924 0.0889 0.043 Uiso 1 1 calc R
C4 C 0.5514(3) 0.1966(4) 0.0606(4) 0.0296(10) Uani 1 1 d .
C5 C 0.4899(3) 0.2323(4) -0.0169(4) 0.0384(12) Uani 1 1 d .
H5 H 0.4879 0.2914 -0.0661 0.046 Uiso 1 1 calc R
C6 C 0.4312(3) 0.1808(5) -0.0221(4) 0.0403(13) Uani 1 1 d .
H6 H 0.3885 0.2035 -0.0753 0.048 Uiso 1 1 calc R
C7 C 0.4358(3) 0.0962(4) 0.0511(4) 0.0319(11) Uani 1 1 d .
H7 H 0.3954 0.0625 0.0489 0.038 Uiso 1 1 calc R
C8 C 0.5518(2) 0.1081(4) 0.1285(4) 0.0268(10) Uani 1 1 d .
H8 H 0.5941 0.0810 0.1793 0.032 Uiso 1 1 calc R
B3 B 0.7267(3) 0.3436(6) 0.2443(7) 0.0464(16) Uani 1 1 d U
H3A H 0.7645 0.2908 0.2275 0.056 Uiso 1 1 calc R
B4 B 0.6752(4) 0.2918(6) 0.3076(5) 0.0479(17) Uani 1 1 d U
H4 H 0.6783 0.2037 0.3339 0.057 Uiso 1 1 calc R
B5 B 0.5980(4) 0.3611(8) 0.2552(7) 0.059(2) Uani 1 1 d U
H5A H 0.5501 0.3191 0.2481 0.071 Uiso 1 1 calc R
B6 B 0.6003(4) 0.4558(7) 0.1539(7) 0.071(3) Uani 1 1 d U
H6A H 0.5544 0.4770 0.0778 0.085 Uiso 1 1 calc R
B7 B 0.7429(4) 0.4831(6) 0.2799(6) 0.0455(16) Uani 1 1 d U
H7A H 0.7914 0.5232 0.2876 0.055 Uiso 1 1 calc R
B8 B 0.7385(4) 0.3874(6) 0.3789(6) 0.0535(19) Uani 1 1 d U
H8A H 0.7840 0.3635 0.4544 0.064 Uiso 1 1 calc R
B9 B 0.6591(5) 0.4005(7) 0.3850(6) 0.063(2) Uani 1 1 d U
H9 H 0.6521 0.3859 0.4654 0.075 Uiso 1 1 calc R
B10 B 0.6128(4) 0.5013(8) 0.2892(8) 0.074(3) Uani 1 1 d U
H10 H 0.5744 0.5537 0.3046 0.089 Uiso 1 1 calc R
B11 B 0.6643(5) 0.5536(6) 0.2237(6) 0.065(2) Uani 1 1 d U
H11 H 0.6606 0.6404 0.1935 0.078 Uiso 1 1 calc R
B12 B 0.6999(3) 0.5202(6) 0.3658(5) 0.0398(14) Uani 1 1 d U
H12 H 0.7198 0.5853 0.4316 0.048 Uiso 1 1 calc R

loop_
_atom_site_aniso_label
_atom_site_aniso_U_11
_atom_site_aniso_U_22
_atom_site_aniso_U_33
_atom_site_aniso_U_23
_atom_site_aniso_U_13
_atom_site_aniso_U_12
Co1 0.0301(5) 0.0278(5) 0.0236(4) 0.000 0.0090(4) 0.000
Cl1 0.0407(7) 0.0492(8) 0.0340(6) -0.0113(6) 0.0180(6) -0.0151(6)
O1 0.151(6) 0.058(3) 0.048(3) -0.010(2) 0.051(3) -0.036(3)
N1 0.0280(19) 0.027(2) 0.0222(17) -0.0039(16) 0.0077(15) 0.0021(16)
C1 0.031(2) 0.026(2) 0.024(2) -0.0034(18) 0.0126(19) -0.0014(19)
C2 0.105(5) 0.029(3) 0.039(3) -0.008(2) 0.039(3) -0.019(3)
C3 0.054(3) 0.033(3) 0.029(2) -0.006(2) 0.025(2) -0.009(2)
C4 0.044(3) 0.024(2) 0.022(2) -0.0075(18) 0.014(2) -0.003(2)
C5 0.054(3) 0.034(3) 0.023(2) 0.002(2) 0.010(2) 0.004(2)
C6 0.043(3) 0.044(3) 0.027(2) 0.002(2) 0.005(2) 0.010(2)
C7 0.032(2) 0.036(3) 0.026(2) -0.003(2) 0.009(2) 0.003(2)
C8 0.031(2) 0.026(2) 0.020(2) -0.0025(18) 0.0063(18) 0.0047(19)
B3 0.032(3) 0.040(4) 0.071(5) -0.015(3) 0.024(3) -0.007(3)
B4 0.066(4) 0.041(4) 0.027(3) 0.007(3) 0.008(3) -0.017(3)
B5 0.041(4) 0.090(6) 0.061(4) -0.048(4) 0.034(3) -0.030(4)
B6 0.068(5) 0.049(4) 0.056(4) -0.018(4) -0.022(4) 0.031(4)
B7 0.055(4) 0.037(3) 0.061(4) -0.018(3) 0.040(4) -0.019(3)
B8 0.044(4) 0.049(4) 0.045(4) -0.002(3) -0.008(3) -0.003(3)
B9 0.083(6) 0.077(6) 0.038(3) -0.024(4) 0.035(4) -0.047(5)
B10 0.032(3) 0.083(6) 0.097(6) -0.066(5) 0.014(4) 0.003(4)
B11 0.107(7) 0.027(3) 0.042(4) -0.008(3) 0.008(4) 0.010(4)
B12 0.036(3) 0.047(4) 0.036(3) -0.016(3) 0.015(3) -0.008(3)

loop_
_atom_type_symbol
_atom_type_description
_atom_type_scat_dispersion_real
_atom_type_scat_dispersion_imag
_atom_type_scat_source
C C 0.0033 0.0016 'International Tables Vol C Tables 4.2.6.8 and 6.1.1.4'
H H 0.0000 0.0000 'International Tables Vol C Tables 4.2.6.8 and 6.1.1.4'
B B 0.0013 0.0007 'International Tables Vol C Tables 4.2.6.8 and 6.1.1.4'
N N 0.0061 0.0033 'International Tables Vol C Tables 4.2.6.8 and 6.1.1.4'
O O 0.0106 0.0060 'International Tables Vol C Tables 4.2.6.8 and 6.1.1.4'
Cl Cl 0.1484 0.1585 'International Tables Vol C Tables 4.2.6.8 and 6.1.1.4'
Co Co 0.3494 0.9721 'International Tables Vol C Tables 4.2.6.8 and 6.1.1.4'

loop_
_geom_angle_atom_site_label_1
_geom_angle_atom_site_label_2
_geom_angle_atom_site_label_3
_geom_angle
_geom_angle_site_symmetry_1
_geom_angle_site_symmetry_3
N1 Co1 N1 100.6(2) 2_655 .
N1 Co1 Cl1 106.70(11) 2_655 .
N1 Co1 Cl1 106.32(11) . .
N1 Co1 Cl1 106.32(11) 2_655 2_655
N1 Co1 Cl1 106.70(11) . 2_655
Cl1 Co1 Cl1 127.14(9) . 2_655
C8 N1 C7 118.1(4) . .
C8 N1 Co1 119.7(3) . .
C7 N1 Co1 121.3(3) . .
C3 C1 C2 116.8(4) . .
C3 C1 B4 122.0(4) . .
C2 C1 B4 109.2(4) . .
C3 C1 B5 124.9(4) . .
C2 C1 B5 110.1(4) . .
B4 C1 B5 62.0(5) . .
C3 C1 B6 118.2(4) . .
C2 C1 B6 61.8(5) . .
B4 C1 B6 113.6(5) . .
B5 C1 B6 62.4(5) . .
C3 C1 B3 115.4(4) . .
C2 C1 B3 60.6(4) . .
B4 C1 B3 61.0(4) . .
B5 C1 B3 111.9(4) . .
B6 C1 B3 113.4(5) . .
C1 C2 B3 62.1(3) . .
C1 C2 B11 111.8(5) . .
B3 C2 B11 114.5(5) . .
C1 C2 B7 112.5(4) . .
B3 C2 B7 62.5(4) . .
B11 C2 B7 63.0(4) . .
C1 C2 B6 60.9(4) . .
B3 C2 B6 114.0(5) . .
B11 C2 B6 62.8(5) . .
B7 C2 B6 114.8(5) . .
O1 C3 C4 113.5(5) . .
O1 C3 C1 106.7(4) . .
C4 C3 C1 110.9(4) . .
C5 C4 C8 118.2(5) . .
C5 C4 C3 122.3(5) . .
C8 C4 C3 119.5(4) . .
C4 C5 C6 119.2(5) . .
C7 C6 C5 119.0(5) . .
N1 C7 C6 122.5(5) . .
N1 C8 C4 123.0(4) . .
C2 B3 C1 57.4(4) . .
C2 B3 B4 105.0(5) . .
C1 B3 B4 58.9(3) . .
C2 B3 B8 105.4(5) . .
C1 B3 B8 106.0(5) . .
B4 B3 B8 60.8(4) . .
C2 B3 B7 59.0(4) . .
C1 B3 B7 105.9(5) . .
B4 B3 B7 109.0(5) . .
B8 B3 B7 60.4(4) . .
C1 B4 B3 60.2(4) . .
C1 B4 B5 59.1(4) . .
B3 B4 B5 108.9(5) . .
C1 B4 B8 106.4(5) . .
B3 B4 B8 59.9(4) . .
B5 B4 B8 108.0(5) . .
C1 B4 B9 105.0(5) . .
B3 B4 B9 107.1(5) . .
B5 B4 B9 59.7(5) . .
B8 B4 B9 59.2(4) . .
C1 B5 B4 58.9(4) . .
C1 B5 B9 105.8(5) . .
B4 B5 B9 60.9(5) . .
C1 B5 B6 58.8(4) . .
B4 B5 B6 108.2(5) . .
B9 B5 B6 107.9(5) . .
C1 B5 B10 105.1(6) . .
B4 B5 B10 108.7(5) . .
B9 B5 B10 59.9(5) . .
B6 B5 B10 59.7(5) . .
C1 B6 C2 57.3(4) . .
C1 B6 B10 105.5(6) . .
C2 B6 B10 103.7(5) . .
C1 B6 B5 58.7(4) . .
C2 B6 B5 103.8(5) . .
B10 B6 B5 60.2(5) . .
C1 B6 B11 105.3(5) . .
C2 B6 B11 58.3(5) . .
B10 B6 B11 59.4(5) . .
B5 B6 B11 107.5(5) . .
C2 B7 B12 104.2(5) . .
C2 B7 B8 104.0(4) . .
B12 B7 B8 61.5(4) . .
C2 B7 B3 58.4(4) . .
B12 B7 B3 108.4(5) . .
B8 B7 B3 59.3(4) . .
C2 B7 B11 58.5(4) . .
B12 B7 B11 59.1(4) . .
B8 B7 B11 108.0(5) . .
B3 B7 B11 107.5(5) . .
B3 B8 B9 107.8(5) . .
B3 B8 B4 59.3(4) . .
B9 B8 B4 60.8(4) . .
B3 B8 B7 60.4(4) . .
B9 B8 B7 107.4(5) . .
B4 B8 B7 107.9(5) . .
B3 B8 B12 107.4(5) . .
B9 B8 B12 59.9(4) . .
B4 B8 B12 108.3(5) . .
B7 B8 B12 59.1(4) . .
B8 B9 B5 108.3(5) . .
B8 B9 B10 109.2(6) . .
B5 B9 B10 60.4(5) . .
B8 B9 B12 61.5(4) . .
B5 B9 B12 108.7(6) . .
B10 B9 B12 59.9(5) . .
B8 B9 B4 60.0(4) . .
B5 B9 B4 59.4(4) . .
B10 B9 B4 107.8(5) . .
B12 B9 B4 108.8(5) . .
B11 B10 B6 61.0(5) . .
B11 B10 B9 107.7(5) . .
B6 B10 B9 108.0(5) . .
B11 B10 B12 59.5(4) . .
B6 B10 B12 108.8(6) . .
B9 B10 B12 60.4(4) . .
B11 B10 B5 108.6(5) . .
B6 B10 B5 60.1(5) . .
B9 B10 B5 59.7(5) . .
B12 B10 B5 108.5(6) . .
C2 B11 B12 104.7(5) . .
C2 B11 B10 104.2(5) . .
B12 B11 B10 60.5(5) . .
C2 B11 B7 58.5(4) . .
B12 B11 B7 59.8(4) . .
B10 B11 B7 107.6(6) . .
C2 B11 B6 58.9(4) . .
B12 B11 B6 108.4(6) . .
B10 B11 B6 59.5(5) . .
B7 B11 B6 107.9(5) . .
B11 B12 B7 61.1(5) . .
B11 B12 B10 60.0(6) . .
B7 B12 B10 108.3(5) . .
B11 B12 B9 107.6(5) . .
B7 B12 B9 106.6(5) . .
B10 B12 B9 59.7(5) . .
B11 B12 B8 108.0(5) . .
B7 B12 B8 59.5(4) . .
B10 B12 B8 106.6(5) . .
B9 B12 B8 58.5(5) . .

loop_
_geom_bond_atom_site_label_1
_geom_bond_atom_site_label_2
_geom_bond_distance
_geom_bond_site_symmetry_2
Co1 N1 2.038(4) 2_655
Co1 N1 2.038(4) .
Co1 Cl1 2.2361(13) .
Co1 Cl1 2.2361(13) 2_655
O1 C3 1.345(7) .
N1 C8 1.335(6) .
N1 C7 1.347(6) .
C1 C3 1.551(6) .
C1 C2 1.635(7) .
C1 B4 1.692(7) .
C1 B5 1.696(8) .
C1 B6 1.698(8) .
C1 B3 1.715(8) .
C2 B3 1.690(10) .
C2 B11 1.701(9) .
C2 B7 1.701(10) .
C2 B6 1.711(12) .
C3 C4 1.522(7) .
C4 C5 1.383(7) .
C4 C8 1.389(7) .
C5 C6 1.384(8) .
C6 C7 1.376(8) .
B3 B4 1.729(10) .
B3 B8 1.740(11) .
B3 B7 1.760(9) .
B4 B5 1.744(12) .
B4 B8 1.755(9) .
B4 B9 1.771(11) .
B5 B9 1.749(10) .
B5 B6 1.759(14) .
B5 B10 1.762(12) .
B6 B10 1.752(12) .
B6 B11 1.778(12) .
B7 B12 1.753(9) .
B7 B8 1.760(11) .
B7 B11 1.777(12) .
B8 B9 1.742(12) .
B8 B12 1.795(10) .
B9 B10 1.754(14) .
B9 B12 1.767(10) .
B10 B11 1.751(15) .
B10 B12 1.759(9) .
B11 B12 1.742(10) .

loop_
_geom_hbond_atom_site_label_D
_geom_hbond_atom_site_label_H
_geom_hbond_atom_site_label_A
_geom_hbond_distance_DH
_geom_hbond_distance_HA
_geom_hbond_distance_DA
_geom_hbond_angle_DHA
_geom_hbond_site_symmetry_A
O1 H1 Cl1 0.84 2.23 3.059(5) 171.5 5_655
